data_7214741
loop_
_publ_author_name
'Li, Zhao-Hao'
'Xue, Li-Ping'
'Zhao, Bang-Tun'
'Kan, Jian'
'Su, Wei-Ping'

_publ_section_title
;
 2D lanthanide--organic frameworks constructed from lanthanide acetate
 skeletons and benzotriazole-5-carboxylic acid connectors: synthesis,
 structure, luminescence and magnetic properties
;
_journal_issue 24
_journal_name_full CrystEngComm
_journal_page_first 8485
_journal_paper_doi 10.1039/c2ce25927c
_journal_volume 14
_journal_year 2012
_chemical_formula_sum 'C16 H13 Er N6 O7'
_chemical_formula_weight 568.58
_chemical_name_systematic
;
?
;
_space_group_IT_number 14
_symmetry_cell_setting monoclinic
_symmetry_space_group_name_Hall '-P 2ybc'
_symmetry_space_group_name_H-M 'P 1 21/c 1'
_atom_sites_solution_hydrogens geom
_atom_sites_solution_primary direct
_atom_sites_solution_secondary difmap
_audit_creation_method SHELXL-97
_cell_angle_alpha 90.00
_cell_angle_beta 96.345(12)
_cell_angle_gamma 90.00
_cell_formula_units_Z 4
_cell_length_a 16.512(3)
_cell_length_b 14.256(2)
_cell_length_c 7.9218(11)
_cell_measurement_reflns_used 5062
_cell_measurement_temperature 293(2)
_cell_measurement_theta_max 27.4680
_cell_measurement_theta_min 2.4820
_cell_volume 1853.3(5)
_computing_cell_refinement 'Bruker SMART'
_computing_data_collection 'Bruker SMART'
_computing_data_reduction 'Bruker SMART'
_computing_molecular_graphics 'Diamond Version 2.1c(K.Brandenburg, 1999)'
_computing_publication_material 'enCIFer (Allen et al., 2004); PLATON'
_computing_structure_refinement 'SHELXL-97 (Sheldrick, 1997)'
_computing_structure_solution 'SHELXS-97 (Sheldrick, 1990)'
_diffrn_ambient_temperature 293(2)
_diffrn_measured_fraction_theta_full 0.997
_diffrn_measured_fraction_theta_max 0.997
_diffrn_measurement_device_type 'CCD area detector'
_diffrn_measurement_method CCD_Profile_fitting
_diffrn_radiation_monochromator graphite
_diffrn_radiation_source 'fine-focus sealed tube'
_diffrn_radiation_type MoK\a
_diffrn_radiation_wavelength 0.71073
_diffrn_reflns_av_R_equivalents 0.0471
_diffrn_reflns_av_sigmaI/netI 0.0461
_diffrn_reflns_limit_h_max 20
_diffrn_reflns_limit_h_min -19
_diffrn_reflns_limit_k_max 17
_diffrn_reflns_limit_k_min -17
_diffrn_reflns_limit_l_max 9
_diffrn_reflns_limit_l_min -9
_diffrn_reflns_number 12236
_diffrn_reflns_theta_full 25.50
_diffrn_reflns_theta_max 25.50
_diffrn_reflns_theta_min 2.48
_diffrn_standards_decay_% 0
_diffrn_standards_interval_count 0
_diffrn_standards_interval_time 0
_diffrn_standards_number 0
_exptl_absorpt_coefficient_mu 4.584
_exptl_absorpt_correction_T_max 0.551
_exptl_absorpt_correction_T_min 0.408
_exptl_absorpt_correction_type multi-scan
_exptl_absorpt_process_details sadabs
_exptl_crystal_colour Colorless
_exptl_crystal_density_diffrn 2.038
_exptl_crystal_density_method 'not measured'
_exptl_crystal_description block
_exptl_crystal_F_000 1100
_exptl_crystal_size_max 0.27
_exptl_crystal_size_mid 0.19
_exptl_crystal_size_min 0.16
_refine_diff_density_max 0.991
_refine_diff_density_min -2.184
_refine_diff_density_rms 0.149
_refine_ls_extinction_method none
_refine_ls_goodness_of_fit_ref 1.009
_refine_ls_hydrogen_treatment constr
_refine_ls_matrix_type full
_refine_ls_number_parameters 272
_refine_ls_number_reflns 3438
_refine_ls_number_restraints 0
_refine_ls_restrained_S_all 1.009
_refine_ls_R_factor_all 0.0351
_refine_ls_R_factor_gt 0.0340
_refine_ls_shift/su_max 0.004
_refine_ls_shift/su_mean 0.000
_refine_ls_structure_factor_coef Fsqd
_refine_ls_weighting_details 'calc w=1/[\s^2^(Fo^2^)+(0.0472P)^2^+3.5755P] where P=(Fo^2^+2Fc^2^)/3'
_refine_ls_weighting_scheme calc
_refine_ls_wR_factor_gt 0.0874
_refine_ls_wR_factor_ref 0.0889
_reflns_number_gt 3323
_reflns_number_total 3438
_reflns_threshold_expression >2sigma(I)
_cod_data_source_file c2ce25927c.txt
_cod_data_source_block Er
_cod_original_cell_volume 1853.4(5)
_cod_original_sg_symbol_H-M P21/c
_cod_database_code 7214741

loop_
_symmetry_equiv_pos_as_xyz
'x, y, z'
'-x, y+1/2, -z+1/2'
'-x, -y, -z'
'x, -y-1/2, z-1/2'

loop_
_atom_site_label
_atom_site_type_symbol
_atom_site_fract_x
_atom_site_fract_y
_atom_site_fract_z
_atom_site_U_iso_or_equiv
_atom_site_adp_type
_atom_site_occupancy
_atom_site_symmetry_multiplicity
_atom_site_calc_flag
_atom_site_refinement_flags
Er1 Er 0.450679(6) 0.615820(7) 0.052968(13) 0.01888(4) Uani 1 1 d .
O1 O 0.48943(12) 0.77372(12) 0.0960(2) 0.0326(5) Uani 1 1 d .
H1W H 0.4894 0.8000 0.0006 0.049 Uiso 1 1 d R
H2W H 0.4553 0.8006 0.1515 0.049 Uiso 1 1 d R
O2 O 0.47672(13) 0.39034(12) -0.3337(3) 0.0306(5) Uani 1 1 d .
O3 O 0.45777(11) 0.50900(12) -0.1693(2) 0.0287(5) Uani 1 1 d .
O4 O 0.36718(11) 0.49389(12) 0.1077(3) 0.0335(5) Uani 1 1 d .
O5 O 0.42665(12) 0.35823(14) 0.0512(3) 0.0357(5) Uani 1 1 d .
O6 O 0.34889(11) 0.67857(12) 0.2038(2) 0.0295(5) Uani 1 1 d .
O7 O 0.38054(10) 0.81641(12) 0.3245(2) 0.0272(5) Uani 1 1 d .
N1 N 0.21993(17) 0.11824(15) 0.2579(4) 0.0381(8) Uani 1 1 d .
N2 N 0.15212(17) 0.11309(16) 0.3271(4) 0.0417(8) Uani 1 1 d .
N3 N 0.12372(15) 0.19982(17) 0.3518(3) 0.0375(7) Uani 1 1 d .
H3 H 0.0797 0.2122 0.3961 0.045 Uiso 1 1 calc R
N4 N 0.01764(16) 0.80566(19) 0.4693(4) 0.0477(8) Uani 1 1 d .
N5 N 0.01717(17) 0.89688(19) 0.4747(4) 0.0487(9) Uani 1 1 d .
N6 N 0.08812(14) 0.92837(18) 0.4318(4) 0.0419(7) Uani 1 1 d .
H6 H 0.1010 0.9867 0.4267 0.050 Uiso 1 1 calc R
C1 C 0.37387(18) 0.5017(2) -0.4356(4) 0.0373(8) Uani 1 1 d .
H1A H 0.3804 0.4756 -0.5450 0.056 Uiso 1 1 calc R
H1B H 0.3771 0.5688 -0.4410 0.056 Uiso 1 1 calc R
H1C H 0.3217 0.4838 -0.4030 0.056 Uiso 1 1 calc R
C2 C 0.43942(15) 0.46578(17) -0.3082(3) 0.0232(6) Uani 1 1 d .
C3 C 0.37013(16) 0.40627(19) 0.1048(4) 0.0267(7) Uani 1 1 d .
C4 C 0.30169(15) 0.35238(18) 0.1695(3) 0.0244(6) Uani 1 1 d .
C5 C 0.30211(16) 0.25609(18) 0.1736(3) 0.0277(7) Uani 1 1 d .
H5 H 0.3442 0.2216 0.1352 0.033 Uiso 1 1 calc R
C6 C 0.23664(16) 0.21255(19) 0.2378(3) 0.0294(7) Uani 1 1 d .
C7 C 0.17444(16) 0.26465(19) 0.2967(3) 0.0283(7) Uani 1 1 d .
C8 C 0.17284(18) 0.3634(2) 0.2922(4) 0.0367(8) Uani 1 1 d .
H8 H 0.1306 0.3978 0.3303 0.044 Uiso 1 1 calc R
C9 C 0.23705(17) 0.4053(2) 0.2285(4) 0.0309(7) Uani 1 1 d .
H9 H 0.2388 0.4704 0.2233 0.037 Uiso 1 1 calc R
C10 C 0.33115(15) 0.75001(17) 0.2825(3) 0.0226(6) Uani 1 1 d .
C11 C 0.24606(15) 0.76108(18) 0.3278(3) 0.0250(6) Uani 1 1 d .
C12 C 0.19797(18) 0.68119(19) 0.3471(4) 0.0351(8) Uani 1 1 d .
H12 H 0.2192 0.6225 0.3252 0.042 Uiso 1 1 calc R
C13 C 0.12127(19) 0.6862(2) 0.3968(4) 0.0420(9) Uani 1 1 d .
H13 H 0.0910 0.6326 0.4136 0.050 Uiso 1 1 calc R
C14 C 0.09080(17) 0.7761(2) 0.4208(4) 0.0346(7) Uani 1 1 d .
C15 C 0.13763(17) 0.8555(2) 0.3970(4) 0.0304(7) Uani 1 1 d .
C16 C 0.21689(16) 0.84946(19) 0.3524(4) 0.0292(7) Uani 1 1 d .
H16 H 0.2483 0.9026 0.3400 0.035 Uiso 1 1 calc R

loop_
_atom_site_aniso_label
_atom_site_aniso_U_11
_atom_site_aniso_U_22
_atom_site_aniso_U_33
_atom_site_aniso_U_23
_atom_site_aniso_U_13
_atom_site_aniso_U_12
Er1 0.02089(7) 0.01238(7) 0.02449(7) 0.00011(3) 0.00760(6) 0.00021(3)
O1 0.0483(11) 0.0153(9) 0.0380(9) -0.0050(8) 0.0213(9) -0.0075(8)
O2 0.0384(11) 0.0248(10) 0.0287(10) -0.0075(7) 0.0043(9) 0.0028(7)
O3 0.0381(10) 0.0210(9) 0.0261(8) -0.0037(7) -0.0012(8) 0.0078(8)
O4 0.0306(9) 0.0171(9) 0.0565(11) -0.0030(8) 0.0208(9) -0.0057(7)
O5 0.0315(9) 0.0183(9) 0.0613(13) -0.0049(9) 0.0233(9) -0.0049(9)
O6 0.0317(9) 0.0175(8) 0.0419(10) -0.0082(8) 0.0152(8) 0.0002(7)
O7 0.0216(8) 0.0231(9) 0.0373(9) -0.0090(8) 0.0054(8) -0.0059(7)
N1 0.0401(14) 0.0228(13) 0.0545(16) 0.0042(10) 0.0195(13) -0.0090(9)
N2 0.0401(15) 0.0284(14) 0.0599(18) 0.0063(10) 0.0207(14) -0.0075(10)
N3 0.0274(11) 0.0340(13) 0.0537(14) 0.0012(11) 0.0169(11) -0.0039(10)
N4 0.0345(13) 0.0348(14) 0.0790(18) -0.0017(13) 0.0288(13) -0.0009(11)
N5 0.0293(14) 0.0407(15) 0.081(2) 0.0001(14) 0.0270(14) 0.0018(11)
N6 0.0294(11) 0.0258(13) 0.0750(17) 0.0012(12) 0.0253(12) 0.0043(10)
C1 0.0394(15) 0.0370(16) 0.0346(14) -0.0013(13) -0.0007(13) 0.0000(13)
C2 0.0258(12) 0.0203(12) 0.0251(11) -0.0009(10) 0.0106(10) -0.0052(10)
C3 0.0226(12) 0.0205(11) 0.0393(14) -0.0031(11) 0.0135(11) 0.0007(11)
C4 0.0256(12) 0.0193(12) 0.0292(12) -0.0012(10) 0.0073(11) -0.0084(10)
C5 0.0262(12) 0.0200(12) 0.0399(14) 0.0009(11) 0.0165(11) -0.0012(10)
C6 0.0317(13) 0.0232(13) 0.0347(13) 0.0019(11) 0.0107(11) 0.0005(11)
C7 0.0286(13) 0.0237(13) 0.0340(13) 0.0048(11) 0.0096(11) -0.0064(11)
C8 0.0306(14) 0.0290(14) 0.0532(18) -0.0035(14) 0.0165(14) 0.0036(12)
C9 0.0272(13) 0.0224(12) 0.0442(15) -0.0026(12) 0.0083(12) -0.0005(11)
C10 0.0232(12) 0.0196(12) 0.0264(11) 0.0010(10) 0.0084(10) 0.0003(9)
C11 0.0226(12) 0.0236(12) 0.0304(12) -0.0033(11) 0.0097(10) -0.0002(10)
C12 0.0366(15) 0.0173(12) 0.0531(16) -0.0086(12) 0.0131(14) -0.0004(11)
C13 0.0361(15) 0.0254(14) 0.0680(19) -0.0031(14) 0.0208(15) -0.0083(12)
C14 0.0283(13) 0.0278(14) 0.0511(16) -0.0017(13) 0.0200(12) -0.0046(11)
C15 0.0291(13) 0.0211(12) 0.0432(15) 0.0007(12) 0.0136(12) 0.0027(11)
C16 0.0254(12) 0.0220(13) 0.0416(14) 0.0007(12) 0.0100(12) -0.0019(11)

loop_
_atom_type_symbol
_atom_type_description
_atom_type_scat_dispersion_real
_atom_type_scat_dispersion_imag
_atom_type_scat_source
C C 0.0033 0.0016 'International Tables Vol C Tables 4.2.6.8 and 6.1.1.4'
H H 0.0000 0.0000 'International Tables Vol C Tables 4.2.6.8 and 6.1.1.4'
N N 0.0061 0.0033 'International Tables Vol C Tables 4.2.6.8 and 6.1.1.4'
O O 0.0106 0.0060 'International Tables Vol C Tables 4.2.6.8 and 6.1.1.4'
Er Er -0.2586 4.9576 'International Tables Vol C Tables 4.2.6.8 and 6.1.1.4'

loop_
_geom_angle_atom_site_label_1
_geom_angle_atom_site_label_2
_geom_angle_atom_site_label_3
_geom_angle
_geom_angle_site_symmetry_1
_geom_angle_site_symmetry_3
O7 Er1 O4 102.17(7) 4_575 .
O7 Er1 O5 92.15(7) 4_575 3_665
O4 Er1 O5 139.70(7) . 3_665
O7 Er1 O3 74.87(6) 4_575 .
O4 Er1 O3 74.32(7) . .
O5 Er1 O3 73.47(7) 3_665 .
O7 Er1 O6 84.96(7) 4_575 .
O4 Er1 O6 73.29(7) . .
O5 Er1 O6 146.19(7) 3_665 .
O3 Er1 O6 136.88(6) . .
O7 Er1 O1 79.27(6) 4_575 .
O4 Er1 O1 149.09(7) . .
O5 Er1 O1 70.26(7) 3_665 .
O3 Er1 O1 134.07(7) . .
O6 Er1 O1 76.12(7) . .
O7 Er1 O2 156.29(6) 4_575 3_665
O4 Er1 O2 92.64(7) . 3_665
O5 Er1 O2 88.22(7) 3_665 3_665
O3 Er1 O2 127.56(6) . 3_665
O6 Er1 O2 81.67(7) . 3_665
O1 Er1 O2 78.56(6) . 3_665
O7 Er1 O3 148.68(6) 4_575 3_665
O4 Er1 O3 74.73(6) . 3_665
O5 Er1 O3 73.75(7) 3_665 3_665
O3 Er1 O3 74.33(6) . 3_665
O6 Er1 O3 122.23(6) . 3_665
O1 Er1 O3 119.59(6) . 3_665
O2 Er1 O3 53.30(6) 3_665 3_665
O7 Er1 C2 170.57(7) 4_575 3_665
O4 Er1 C2 84.49(7) . 3_665
O5 Er1 C2 78.50(7) 3_665 3_665
O3 Er1 C2 100.92(7) . 3_665
O6 Er1 C2 103.49(7) . 3_665
O1 Er1 C2 98.50(7) . 3_665
O2 Er1 C2 26.64(7) 3_665 3_665
O3 Er1 C2 26.74(6) 3_665 3_665
O7 Er1 Er1 112.82(5) 4_575 3_665
O4 Er1 Er1 70.45(5) . 3_665
O5 Er1 Er1 69.27(5) 3_665 3_665
O3 Er1 Er1 38.14(4) . 3_665
O6 Er1 Er1 142.15(4) . 3_665
O1 Er1 Er1 138.01(5) . 3_665
O2 Er1 Er1 89.46(4) 3_665 3_665
O3 Er1 Er1 36.19(4) 3_665 3_665
C2 Er1 Er1 62.83(5) 3_665 3_665
Er1 O1 H1W 108.8 . .
Er1 O1 H2W 108.8 . .
H1W O1 H2W 109.4 . .
C2 O2 Er1 94.86(15) . 3_665
C2 O3 Er1 160.34(17) . .
C2 O3 Er1 92.97(15) . 3_665
Er1 O3 Er1 105.67(6) . 3_665
C3 O4 Er1 136.83(18) . .
C3 O5 Er1 138.01(18) . 3_665
C10 O6 Er1 142.03(17) . .
C10 O7 Er1 141.96(17) . 4_576
N2 N1 C6 107.1(2) . .
N1 N2 N3 109.8(2) . .
N2 N3 C7 110.1(2) . .
N2 N3 H3 124.9 . .
C7 N3 H3 124.9 . .
N5 N4 C14 108.9(3) . .
N4 N5 N6 108.6(3) . .
N5 N6 C15 110.9(2) . .
N5 N6 H6 124.5 . .
C15 N6 H6 124.5 . .
C2 C1 H1A 109.5 . .
C2 C1 H1B 109.5 . .
H1A C1 H1B 109.5 . .
C2 C1 H1C 109.5 . .
H1A C1 H1C 109.5 . .
H1B C1 H1C 109.5 . .
O3 C2 O2 118.5(2) . .
O3 C2 C1 120.5(2) . .
O2 C2 C1 120.9(2) . .
O3 C2 Er1 60.29(12) . 3_665
O2 C2 Er1 58.50(13) . 3_665
C1 C2 Er1 173.22(19) . 3_665
O4 C3 O5 125.3(3) . .
O4 C3 C4 118.2(2) . .
O5 C3 C4 116.6(2) . .
C5 C4 C9 121.5(2) . .
C5 C4 C3 121.2(2) . .
C9 C4 C3 117.4(2) . .
C4 C5 C6 116.9(2) . .
C4 C5 H5 121.5 . .
C6 C5 H5 121.5 . .
N1 C6 C7 108.4(2) . .
N1 C6 C5 130.4(3) . .
C7 C6 C5 121.2(2) . .
N3 C7 C6 104.5(2) . .
N3 C7 C8 132.9(3) . .
C6 C7 C8 122.6(3) . .
C9 C8 C7 115.8(3) . .
C9 C8 H8 122.1 . .
C7 C8 H8 122.1 . .
C8 C9 C4 122.1(3) . .
C8 C9 H9 119.0 . .
C4 C9 H9 119.0 . .
O6 C10 O7 124.1(2) . .
O6 C10 C11 119.0(2) . .
O7 C10 C11 116.8(2) . .
C16 C11 C12 121.2(2) . .
C16 C11 C10 119.0(2) . .
C12 C11 C10 119.8(2) . .
C13 C12 C11 122.7(3) . .
C13 C12 H12 118.6 . .
C11 C12 H12 118.6 . .
C12 C13 C14 116.4(3) . .
C12 C13 H13 121.8 . .
C14 C13 H13 121.8 . .
N4 C14 C15 107.8(3) . .
N4 C14 C13 131.3(3) . .
C15 C14 C13 120.8(3) . .
N6 C15 C14 103.7(2) . .
N6 C15 C16 134.1(3) . .
C14 C15 C16 122.2(3) . .
C11 C16 C15 116.6(3) . .
C11 C16 H16 121.7 . .
C15 C16 H16 121.7 . .

loop_
_geom_bond_atom_site_label_1
_geom_bond_atom_site_label_2
_geom_bond_distance
_geom_bond_site_symmetry_2
Er1 O7 2.2558(17) 4_575
Er1 O4 2.2897(18) .
Er1 O5 2.300(2) 3_665
Er1 O3 2.3404(18) .
Er1 O6 2.3444(19) .
Er1 O1 2.3547(18) .
Er1 O2 2.409(2) 3_665
Er1 O3 2.4479(18) 3_665
Er1 C2 2.815(2) 3_665
Er1 Er1 3.8163(5) 3_665
O1 H1W 0.8431 .
O1 H2W 0.8442 .
O2 C2 1.267(3) .
O2 Er1 2.409(2) 3_665
O3 C2 1.268(3) .
O3 Er1 2.4479(17) 3_665
O4 C3 1.250(3) .
O5 C3 1.268(3) .
O5 Er1 2.300(2) 3_665
O6 C10 1.246(3) .
O7 C10 1.269(3) .
O7 Er1 2.2558(17) 4_576
N1 N2 1.302(4) .
N1 C6 1.385(3) .
N2 N3 1.344(3) .
N3 C7 1.351(4) .
N3 H3 0.8600 .
N4 N5 1.301(4) .
N4 C14 1.374(4) .
N5 N6 1.333(4) .
N6 C15 1.368(4) .
N6 H6 0.8600 .
C1 C2 1.487(4) .
C1 H1A 0.9600 .
C1 H1B 0.9600 .
C1 H1C 0.9600 .
C2 Er1 2.815(2) 3_665
C3 C4 1.502(4) .
C4 C5 1.373(4) .
C4 C9 1.427(4) .
C5 C6 1.391(4) .
C5 H5 0.9300 .
C6 C7 1.389(4) .
C7 C8 1.408(4) .
C8 C9 1.361(4) .
C8 H8 0.9300 .
C9 H9 0.9300 .
C10 C11 1.497(4) .
C11 C16 1.370(4) .
C11 C12 1.406(4) .
C12 C13 1.369(4) .
C12 H12 0.9300 .
C13 C14 1.398(4) .
C13 H13 0.9300 .
C14 C15 1.396(4) .
C15 C16 1.395(4) .
C16 H16 0.9300 .

loop_
_geom_hbond_atom_site_label_D
_geom_hbond_atom_site_label_H
_geom_hbond_atom_site_label_A
_geom_hbond_distance_DH
_geom_hbond_distance_HA
_geom_hbond_distance_DA
_geom_hbond_angle_DHA
_geom_hbond_site_symmetry_A
O1 H2W O7 0.84 1.96 2.756(3) 157.9 .
O1 H1W O2 0.84 1.97 2.766(3) 156.9 2_654
N3 H3 N4 0.86 2.04 2.863(4) 159.7 3_566
N3 H3 N5 0.86 2.53 3.148(4) 129.8 3_566
N6 H6 N2 0.86 2.17 2.989(4) 157.8 1_565

loop_
_geom_torsion_atom_site_label_1
_geom_torsion_atom_site_label_2
_geom_torsion_atom_site_label_3
_geom_torsion_atom_site_label_4
_geom_torsion
_geom_torsion_site_symmetry_1
_geom_torsion_site_symmetry_4
O7 Er1 O3 C2 -24.9(5) 4_575 .
O4 Er1 O3 C2 82.7(5) . .
O5 Er1 O3 C2 -121.8(5) 3_665 .
O6 Er1 O3 C2 40.2(5) . .
O1 Er1 O3 C2 -82.9(5) . .
O2 Er1 O3 C2 163.8(5) 3_665 .
O3 Er1 O3 C2 160.9(6) 3_665 .
C2 Er1 O3 C2 163.8(5) 3_665 .
Er1 Er1 O3 C2 160.9(6) 3_665 .
O7 Er1 O3 Er1 174.24(9) 4_575 3_665
O4 Er1 O3 Er1 -78.15(8) . 3_665
O5 Er1 O3 Er1 77.30(8) 3_665 3_665
O6 Er1 O3 Er1 -120.71(8) . 3_665
O1 Er1 O3 Er1 116.25(9) . 3_665
O2 Er1 O3 Er1 2.91(11) 3_665 3_665
O3 Er1 O3 Er1 0.0 3_665 3_665
C2 Er1 O3 Er1 2.90(9) 3_665 3_665
O7 Er1 O4 C3 114.5(3) 4_575 .
O5 Er1 O4 C3 6.2(3) 3_665 .
O3 Er1 O4 C3 44.2(3) . .
O6 Er1 O4 C3 -164.7(3) . .
O1 Er1 O4 C3 -156.1(2) . .
O2 Er1 O4 C3 -84.2(3) 3_665 .
O3 Er1 O4 C3 -33.4(3) 3_665 .
C2 Er1 O4 C3 -58.8(3) 3_665 .
Er1 Er1 O4 C3 4.3(3) 3_665 .
O7 Er1 O6 C10 -89.3(3) 4_575 .
O4 Er1 O6 C10 166.4(3) . .
O5 Er1 O6 C10 -2.9(3) 3_665 .
O3 Er1 O6 C10 -150.8(2) . .
O1 Er1 O6 C10 -9.1(3) . .
O2 Er1 O6 C10 71.1(3) 3_665 .
O3 Er1 O6 C10 107.4(3) 3_665 .
C2 Er1 O6 C10 86.5(3) 3_665 .
Er1 Er1 O6 C10 149.3(2) 3_665 .
C6 N1 N2 N3 0.5(3) . .
N1 N2 N3 C7 0.1(3) . .
C14 N4 N5 N6 -0.3(4) . .
N4 N5 N6 C15 -0.1(4) . .
Er1 O3 C2 O2 -167.6(4) . .
Er1 O3 C2 O2 -6.0(2) 3_665 .
Er1 O3 C2 C1 10.6(7) . .
Er1 O3 C2 C1 172.2(2) 3_665 .
Er1 O3 C2 Er1 -161.6(5) . 3_665
Er1 O2 C2 O3 6.1(2) 3_665 .
Er1 O2 C2 C1 -172.1(2) 3_665 .
Er1 O4 C3 O5 -6.1(5) . .
Er1 O4 C3 C4 173.94(17) . .
Er1 O5 C3 O4 3.1(5) 3_665 .
Er1 O5 C3 C4 -176.95(18) 3_665 .
O4 C3 C4 C5 -178.4(2) . .
O5 C3 C4 C5 1.6(4) . .
O4 C3 C4 C9 0.7(4) . .
O5 C3 C4 C9 -179.3(2) . .
C9 C4 C5 C6 0.0(4) . .
C3 C4 C5 C6 179.1(2) . .
N2 N1 C6 C7 -0.8(3) . .
N2 N1 C6 C5 178.6(3) . .
C4 C5 C6 N1 179.9(3) . .
C4 C5 C6 C7 -0.7(4) . .
N2 N3 C7 C6 -0.6(3) . .
N2 N3 C7 C8 179.5(3) . .
N1 C6 C7 N3 0.8(3) . .
C5 C6 C7 N3 -178.6(2) . .
N1 C6 C7 C8 -179.3(3) . .
C5 C6 C7 C8 1.3(4) . .
N3 C7 C8 C9 178.9(3) . .
C6 C7 C8 C9 -1.0(4) . .
C7 C8 C9 C4 0.3(4) . .
C5 C4 C9 C8 0.2(4) . .
C3 C4 C9 C8 -178.9(3) . .
Er1 O6 C10 O7 -10.9(4) . .
Er1 O6 C10 C11 167.42(18) . .
Er1 O7 C10 O6 -110.9(3) 4_576 .
Er1 O7 C10 C11 70.8(3) 4_576 .
O6 C10 C11 C16 -155.0(2) . .
O7 C10 C11 C16 23.4(3) . .
O6 C10 C11 C12 26.0(4) . .
O7 C10 C11 C12 -155.6(2) . .
C16 C11 C12 C13 -2.4(4) . .
C10 C11 C12 C13 176.6(3) . .
C11 C12 C13 C14 2.7(5) . .
N5 N4 C14 C15 0.5(4) . .
N5 N4 C14 C13 179.8(3) . .
C12 C13 C14 N4 179.9(3) . .
C12 C13 C14 C15 -0.8(5) . .
N5 N6 C15 C14 0.5(4) . .
N5 N6 C15 C16 -177.7(3) . .
N4 C14 C15 N6 -0.6(3) . .
C13 C14 C15 N6 -180.0(3) . .
N4 C14 C15 C16 177.9(3) . .
C13 C14 C15 C16 -1.5(5) . .
C12 C11 C16 C15 0.0(4) . .
C10 C11 C16 C15 -179.1(2) . .
N6 C15 C16 C11 179.8(3) . .
C14 C15 C16 C11 1.9(4) . .
